data_7157784
loop_
_publ_author_name
'He, Xue-Wen'
'Zhou, Wei'
'Zhang, Min'
'Tian, Min-Yi'
'Wang, Hui-Juan'
'Tian, You-Ping'
'Liu, Xiong-Li'

_publ_section_title
;
 Transition-metal-free cascade benzannulations for synthesizing
 2-hydroxybenzophenones
;
_journal_issue 44
_journal_name_full 'Organic &amp; Biomolecular Chemistry'
_journal_page_first 9039
_journal_page_last 9043
_journal_paper_doi 10.1039/D0OB01894E
_journal_volume 18
_journal_year 2020
_chemical_formula_moiety 'C19 H13 N O4'
_chemical_formula_sum 'C19 H13 N O4'
_chemical_formula_weight 319.30
_space_group_crystal_system monoclinic
_space_group_IT_number 14
_space_group_name_Hall '-P 2ybc'
_space_group_name_H-M_alt 'P 1 21/c 1'
_atom_sites_solution_hydrogens mixed
_atom_sites_solution_primary dual
_audit_creation_date 2019-09-12
_audit_creation_method
;
Olex2 1.3-alpha
(compiled 2019.08.16 svn.r3652 for OlexSys, GUI svn.r5895)
;
_audit_update_record
;
2020-03-29 deposited with the CCDC.	2020-10-20 downloaded from the CCDC.
;
_cell_angle_alpha 90
_cell_angle_beta 94.001(7)
_cell_angle_gamma 90
_cell_formula_units_Z 4
_cell_length_a 4.2074(4)
_cell_length_b 12.9179(9)
_cell_length_c 27.180(2)
_cell_measurement_reflns_used 2668
_cell_measurement_temperature 100.01(10)
_cell_measurement_theta_max 73.2030
_cell_measurement_theta_min 3.7550
_cell_volume 1473.7(2)
_computing_cell_refinement 'CrysAlisPro 1.171.38.43f (Rigaku OD, 2015)'
_computing_data_collection 'CrysAlisPro 1.171.38.43f (Rigaku OD, 2015)'
_computing_data_reduction 'CrysAlisPro 1.171.38.43f (Rigaku OD, 2015)'
_computing_molecular_graphics 'Olex2 1.3-alpha (Dolomanov et al., 2009)'
_computing_publication_material 'Olex2 1.3-alpha (Dolomanov et al., 2009)'
_computing_structure_refinement 'ShelXL 2018/3 (Sheldrick, 2015)'
_computing_structure_solution 'ShelXT 2018/3 (Sheldrick, 2015)'
_diffrn_ambient_environment N~2~
_diffrn_ambient_temperature 100.01(10)
_diffrn_detector 'CCD plate'
_diffrn_detector_area_resol_mean 5.2684
_diffrn_detector_type AtlasS2
_diffrn_measured_fraction_theta_full 0.999
_diffrn_measured_fraction_theta_max 0.977
_diffrn_measurement_details
;
List of Runs (angles in degrees, time in seconds):

  # Type    Start    End  Width  t~exp~   \w     \q     \k     \f   Frames
#--------------------------------------------------------------------------
  1  \w      6.00  32.00   1.00    1.00    --  -40.98  57.00  90.00   26
  2  \w    -63.00  -9.00   1.00    1.00    --  -40.98  57.00  90.00   54
  3  \w   -107.00 -15.00   1.00    1.00    --  -40.98 -57.00 -60.00   92
  4  \w     29.00  86.00   1.00    1.00    --   40.98-125.00 -90.00   57
  5  \w     29.00  54.00   1.00    1.00    --   40.98-125.00-180.00   25
  6  \w     64.00 117.00   1.00    1.00    --  106.95-125.00  90.00   53
  7  \w     72.00 123.00   1.00    1.00    --  106.95 -45.00 150.00   51
  8  \w     79.00 167.00   1.00    1.00    --  106.95  61.00   0.00   88
  9  \w    116.00 171.00   1.00    1.00    --  106.95 125.00 -30.00   55
 10  \w    104.00 140.00   1.00    1.00    --  106.95  86.00-117.00   36
 11  \w     78.00 165.00   1.00    1.00    --  106.95  61.00 -60.00   87
 12  \w     34.00  63.00   1.00    1.00    --  106.95-125.00  90.00   29
 13  \w     24.00 105.00   1.00    1.00    --  106.95 -94.00 120.00   81
;
_diffrn_measurement_device 'four-circle diffractometer'
_diffrn_measurement_device_type 'SuperNova, Dual, Cu at zero, AtlasS2'
_diffrn_measurement_method '\w scans'
_diffrn_orient_matrix_type 'CrysAlisPro convention (1999,Acta A55,543-557)'
_diffrn_orient_matrix_UB_11 -0.0807716500
_diffrn_orient_matrix_UB_12 0.0529833500
_diffrn_orient_matrix_UB_13 0.0061600000
_diffrn_orient_matrix_UB_21 0.0709198500
_diffrn_orient_matrix_UB_22 0.0028747500
_diffrn_orient_matrix_UB_23 0.0537105000
_diffrn_orient_matrix_UB_31 0.1485879500
_diffrn_orient_matrix_UB_32 0.0272552500
_diffrn_orient_matrix_UB_33 -0.0175543000
_diffrn_radiation_monochromator mirror
_diffrn_radiation_probe x-ray
_diffrn_radiation_type 'Cu K\a'
_diffrn_radiation_wavelength 1.54184
_diffrn_reflns_av_R_equivalents 0.0505
_diffrn_reflns_av_unetI/netI 0.0559
_diffrn_reflns_Laue_measured_fraction_full 0.999
_diffrn_reflns_Laue_measured_fraction_max 0.977
_diffrn_reflns_limit_h_max 5
_diffrn_reflns_limit_h_min -2
_diffrn_reflns_limit_k_max 14
_diffrn_reflns_limit_k_min -15
_diffrn_reflns_limit_l_max 33
_diffrn_reflns_limit_l_min -33
_diffrn_reflns_number 6110
_diffrn_reflns_point_group_measured_fraction_full 0.999
_diffrn_reflns_point_group_measured_fraction_max 0.977
_diffrn_reflns_theta_full 67.684
_diffrn_reflns_theta_max 73.334
_diffrn_reflns_theta_min 3.260
_diffrn_source 'micro-focus sealed X-ray tube'
_diffrn_source_type 'SuperNova (Cu) X-ray Source'
_exptl_absorpt_coefficient_mu 0.843
_exptl_absorpt_correction_T_max 1.00000
_exptl_absorpt_correction_T_min 0.16827
_exptl_absorpt_correction_type multi-scan
_exptl_absorpt_process_details
;
CrysAlisPro 1.171.38.43f (Rigaku Oxford Diffraction, 2015)
Empirical absorption correction using spherical harmonics,
 implemented in SCALE3 ABSPACK scaling algorithm.
;
_exptl_crystal_colour yellow
_exptl_crystal_colour_primary yellow
_exptl_crystal_density_diffrn 1.439
_exptl_crystal_description block
_exptl_crystal_F_000 664
_exptl_crystal_size_max 0.14
_exptl_crystal_size_mid 0.12
_exptl_crystal_size_min 0.11
_refine_diff_density_max 0.349
_refine_diff_density_min -0.444
_refine_diff_density_rms 0.092
_refine_ls_extinction_coef 0.0039(9)
_refine_ls_extinction_expression Fc^*^=kFc[1+0.001xFc^2^\l^3^/sin(2\q)]^-1/4^
_refine_ls_extinction_method 'SHELXL-2018/3 (Sheldrick 2018)'
_refine_ls_goodness_of_fit_ref 1.133
_refine_ls_hydrogen_treatment constr
_refine_ls_matrix_type full
_refine_ls_number_parameters 218
_refine_ls_number_reflns 2894
_refine_ls_number_restraints 0
_refine_ls_restrained_S_all 1.133
_refine_ls_R_factor_all 0.0845
_refine_ls_R_factor_gt 0.0771
_refine_ls_shift/su_max 0.000
_refine_ls_shift/su_mean 0.000
_refine_ls_structure_factor_coef Fsqd
_refine_ls_weighting_details 'w=1/[\s^2^(Fo^2^)+(0.1071P)^2^+2.3602P] where P=(Fo^2^+2Fc^2^)/3'
_refine_ls_weighting_scheme calc
_refine_ls_wR_factor_gt 0.2231
_refine_ls_wR_factor_ref 0.2291
_reflns_Friedel_coverage 0.000
_reflns_number_gt 2485
_reflns_number_total 2894
_reflns_threshold_expression 'I > 2\s(I)'
_cod_data_source_file d0ob01894e2.cif
_cod_data_source_block 16-1-02
_cod_database_code 7157784
_shelx_shelxl_version_number 2018/3
_shelx_space_group_comment
;
The symmetry employed for this shelxl refinement is uniquely defined
by the following loop, which should always be used as a source of
symmetry information in preference to the above space-group names.
They are only intended as comments.
;
_reflns_odcompleteness_completeness 99.94
_reflns_odcompleteness_iscentric 1
_reflns_odcompleteness_theta 66.97
_olex2_refinement_description
;
1. Fixed Uiso
 At 1.2 times of:
  All C(H) groups
 At 1.5 times of:
  All O(H) groups
2.a Riding coordinates:
 O4(H4)
2.b Aromatic/amide H refined with riding coordinates:
 C1(H1), C4(H4A), C5(H5), C9(H9), C10(H10), C11(H11), C12(H12), C15(H15),
 C16(H16), C17(H17), C18(H18), C19(H19)
;
_olex2_submission_special_instructions 'No special instructions were received'
_oxdiff_exptl_absorpt_empirical_details
;
Empirical correction (ABSPACK) includes:
- Absorption correction using spherical harmonics
- Frame scaling
;
_oxdiff_exptl_absorpt_empirical_full_max 3.405
_oxdiff_exptl_absorpt_empirical_full_min 0.256

loop_
_space_group_symop_operation_xyz
'x, y, z'
'-x, y+1/2, -z+1/2'
'-x, -y, -z'
'x, -y-1/2, z-1/2'

loop_
_atom_site_label
_atom_site_type_symbol
_atom_site_fract_x
_atom_site_fract_y
_atom_site_fract_z
_atom_site_U_iso_or_equiv
_atom_site_adp_type
_atom_site_occupancy
_atom_site_site_symmetry_order
_atom_site_calc_flag
_atom_site_refinement_flags_posn
_atom_site_refinement_flags_adp
_atom_site_refinement_flags_occupancy
_atom_site_disorder_assembly
_atom_site_disorder_group
O1 O -0.2402(5) -1.09280(18) -0.66690(8) 0.0282(6) Uani 1 1 d . . . . .
O2 O 0.0524(6) -1.20435(17) -0.70190(9) 0.0353(6) Uani 1 1 d . . . . .
O3 O 0.5740(6) -1.10283(17) -0.84401(8) 0.0300(6) Uani 1 1 d . . . . .
O4 O 0.8026(6) -1.06315(18) -0.92737(9) 0.0321(6) Uani 1 1 d . . . . .
H4 H 0.761892 -1.099782 -0.903922 0.048 Uiso 1 1 d R U . . .
N1 N -0.0279(6) -1.11511(19) -0.69339(9) 0.0226(6) Uani 1 1 d . . . . .
C1 C 0.2273(7) -1.0535(2) -0.76479(11) 0.0211(6) Uani 1 1 d . . . . .
H1 H 0.187604 -1.120230 -0.778628 0.025 Uiso 1 1 calc R U . . .
C2 C 0.1359(7) -1.0310(2) -0.71784(11) 0.0197(6) Uani 1 1 d . . . . .
C3 C 0.1970(7) -0.9358(2) -0.69452(10) 0.0196(6) Uani 1 1 d . . . . .
C4 C 0.3453(7) -0.8615(2) -0.72211(11) 0.0224(6) Uani 1 1 d . . . . .
H4A H 0.385316 -0.794826 -0.708238 0.027 Uiso 1 1 calc R U . . .
C5 C 0.4373(7) -0.8819(2) -0.76968(11) 0.0220(7) Uani 1 1 d . . . . .
H5 H 0.541652 -0.829858 -0.787247 0.026 Uiso 1 1 calc R U . . .
C6 C 0.3767(7) -0.9784(2) -0.79142(11) 0.0212(6) Uani 1 1 d . . . . .
C7 C 0.4903(7) -1.0108(2) -0.84040(11) 0.0225(7) Uani 1 1 d . . . . .
C8 C 0.5053(7) -0.9390(2) -0.88173(11) 0.0216(7) Uani 1 1 d . . . . .
C9 C 0.3580(7) -0.8409(2) -0.88247(11) 0.0239(7) Uani 1 1 d . . . . .
H9 H 0.245766 -0.819639 -0.855048 0.029 Uiso 1 1 calc R U . . .
C10 C 0.3735(8) -0.7753(2) -0.92212(12) 0.0269(7) Uani 1 1 d . . . . .
H10 H 0.276221 -0.708953 -0.921751 0.032 Uiso 1 1 calc R U . . .
C11 C 0.5337(8) -0.8070(3) -0.96304(12) 0.0275(7) Uani 1 1 d . . . . .
H11 H 0.543021 -0.761937 -0.990537 0.033 Uiso 1 1 calc R U . . .
C12 C 0.6776(8) -0.9025(3) -0.96387(12) 0.0276(7) Uani 1 1 d . . . . .
H12 H 0.787137 -0.922755 -0.991726 0.033 Uiso 1 1 calc R U . . .
C13 C 0.6633(7) -0.9694(2) -0.92415(11) 0.0240(7) Uani 1 1 d . . . . .
C14 C 0.1313(7) -0.9124(2) -0.64237(11) 0.0207(6) Uani 1 1 d . . . . .
C15 C 0.2344(7) -0.9793(2) -0.60444(11) 0.0247(7) Uani 1 1 d . . . . .
H15 H 0.338810 -1.042153 -0.611717 0.030 Uiso 1 1 calc R U . . .
C16 C 0.1843(8) -0.9540(3) -0.55569(12) 0.0294(7) Uani 1 1 d . . . . .
H16 H 0.255442 -0.999499 -0.529775 0.035 Uiso 1 1 calc R U . . .
C17 C 0.0312(8) -0.8627(3) -0.54491(12) 0.0302(8) Uani 1 1 d . . . . .
H17 H -0.003615 -0.846081 -0.511656 0.036 Uiso 1 1 calc R U . . .
C18 C -0.0715(8) -0.7954(3) -0.58241(12) 0.0282(7) Uani 1 1 d . . . . .
H18 H -0.177162 -0.732963 -0.574979 0.034 Uiso 1 1 calc R U . . .
C19 C -0.0186(7) -0.8201(2) -0.63133(12) 0.0243(7) Uani 1 1 d . . . . .
H19 H -0.085197 -0.773552 -0.657091 0.029 Uiso 1 1 calc R U . . .

loop_
_atom_site_aniso_label
_atom_site_aniso_U_11
_atom_site_aniso_U_22
_atom_site_aniso_U_33
_atom_site_aniso_U_23
_atom_site_aniso_U_13
_atom_site_aniso_U_12
O1 0.0241(11) 0.0286(12) 0.0333(12) 0.0011(9) 0.0123(9) 0.0008(9)
O2 0.0446(14) 0.0164(11) 0.0477(14) -0.0013(10) 0.0240(12) -0.0002(10)
O3 0.0412(14) 0.0220(11) 0.0280(12) 0.0000(9) 0.0115(10) 0.0059(10)
O4 0.0418(14) 0.0271(12) 0.0292(12) -0.0008(9) 0.0145(10) 0.0077(10)
N1 0.0215(12) 0.0209(13) 0.0260(13) -0.0016(10) 0.0063(10) 0.0012(10)
C1 0.0206(14) 0.0193(14) 0.0239(15) -0.0030(11) 0.0046(11) 0.0012(11)
C2 0.0195(13) 0.0185(14) 0.0217(14) 0.0002(11) 0.0060(11) 0.0015(11)
C3 0.0181(13) 0.0216(14) 0.0194(14) -0.0012(11) 0.0032(11) 0.0019(11)
C4 0.0272(15) 0.0195(14) 0.0209(14) -0.0020(11) 0.0041(11) 0.0001(12)
C5 0.0258(15) 0.0209(14) 0.0202(14) 0.0008(11) 0.0067(11) -0.0023(11)
C6 0.0208(14) 0.0227(14) 0.0205(14) -0.0015(11) 0.0041(11) 0.0028(12)
C7 0.0211(14) 0.0223(15) 0.0246(15) -0.0015(12) 0.0057(11) -0.0003(11)
C8 0.0208(14) 0.0222(15) 0.0223(14) -0.0016(12) 0.0058(11) -0.0009(11)
C9 0.0233(15) 0.0254(15) 0.0235(15) -0.0013(12) 0.0052(12) -0.0001(12)
C10 0.0289(16) 0.0234(15) 0.0285(16) 0.0002(13) 0.0042(13) 0.0010(13)
C11 0.0274(16) 0.0302(17) 0.0255(15) 0.0036(13) 0.0061(12) -0.0026(13)
C12 0.0263(16) 0.0330(17) 0.0244(15) -0.0002(13) 0.0086(12) -0.0017(13)
C13 0.0223(15) 0.0240(15) 0.0263(15) -0.0041(12) 0.0070(12) 0.0013(12)
C14 0.0205(14) 0.0222(14) 0.0201(14) -0.0018(11) 0.0066(11) -0.0021(11)
C15 0.0241(15) 0.0269(16) 0.0237(15) 0.0011(12) 0.0059(12) 0.0036(12)
C16 0.0259(16) 0.0408(19) 0.0219(15) 0.0029(13) 0.0046(12) -0.0020(14)
C17 0.0294(17) 0.0366(18) 0.0256(16) -0.0063(14) 0.0099(13) -0.0088(14)
C18 0.0295(16) 0.0242(15) 0.0326(17) -0.0093(13) 0.0130(13) -0.0031(13)
C19 0.0264(15) 0.0201(14) 0.0270(16) -0.0013(12) 0.0066(12) -0.0021(12)

loop_
_atom_type_symbol
_atom_type_description
_atom_type_scat_dispersion_real
_atom_type_scat_dispersion_imag
_atom_type_scat_source
C C 0.0181 0.0091 'International Tables Vol C Tables 4.2.6.8 and 6.1.1.4'
H H 0.0000 0.0000 'International Tables Vol C Tables 4.2.6.8 and 6.1.1.4'
N N 0.0311 0.0180 'International Tables Vol C Tables 4.2.6.8 and 6.1.1.4'
O O 0.0492 0.0322 'International Tables Vol C Tables 4.2.6.8 and 6.1.1.4'

loop_
_geom_angle_atom_site_label_1
_geom_angle_atom_site_label_2
_geom_angle_atom_site_label_3
_geom_angle
_geom_angle_site_symmetry_1
_geom_angle_site_symmetry_3
_geom_angle_publ_flag
C13 O4 H4 110.5 . . ?
O1 N1 O2 123.7(3) . . ?
O1 N1 C2 118.5(2) . . ?
O2 N1 C2 117.7(2) . . ?
C2 C1 H1 120.1 . . ?
C6 C1 H1 120.1 . . ?
C6 C1 C2 119.8(3) . . ?
C1 C2 N1 115.4(3) . . ?
C1 C2 C3 123.1(3) . . ?
C3 C2 N1 121.5(2) . . ?
C2 C3 C14 124.6(3) . . ?
C4 C3 C2 115.9(3) . . ?
C4 C3 C14 119.4(3) . . ?
C3 C4 H4A 119.0 . . ?
C3 C4 C5 122.0(3) . . ?
C5 C4 H4A 119.0 . . ?
C4 C5 H5 119.8 . . ?
C6 C5 C4 120.4(3) . . ?
C6 C5 H5 119.8 . . ?
C1 C6 C5 118.7(3) . . ?
C1 C6 C7 116.8(3) . . ?
C5 C6 C7 124.2(3) . . ?
O3 C7 C6 116.3(3) . . ?
O3 C7 C8 121.2(3) . . ?
C8 C7 C6 122.5(3) . . ?
C9 C8 C7 122.6(3) . . ?
C9 C8 C13 117.8(3) . . ?
C13 C8 C7 119.6(3) . . ?
C8 C9 H9 119.4 . . ?
C10 C9 C8 121.3(3) . . ?
C10 C9 H9 119.4 . . ?
C9 C10 H10 120.2 . . ?
C9 C10 C11 119.6(3) . . ?
C11 C10 H10 120.2 . . ?
C10 C11 H11 119.6 . . ?
C12 C11 C10 120.8(3) . . ?
C12 C11 H11 119.6 . . ?
C11 C12 H12 119.9 . . ?
C11 C12 C13 120.2(3) . . ?
C13 C12 H12 119.9 . . ?
O4 C13 C8 121.9(3) . . ?
O4 C13 C12 117.7(3) . . ?
C12 C13 C8 120.3(3) . . ?
C15 C14 C3 120.6(3) . . ?
C15 C14 C19 119.7(3) . . ?
C19 C14 C3 119.6(3) . . ?
C14 C15 H15 120.1 . . ?
C14 C15 C16 119.8(3) . . ?
C16 C15 H15 120.1 . . ?
C15 C16 H16 119.9 . . ?
C17 C16 C15 120.3(3) . . ?
C17 C16 H16 119.9 . . ?
C16 C17 H17 119.9 . . ?
C16 C17 C18 120.3(3) . . ?
C18 C17 H17 119.9 . . ?
C17 C18 H18 120.2 . . ?
C17 C18 C19 119.6(3) . . ?
C19 C18 H18 120.2 . . ?
C14 C19 C18 120.3(3) . . ?
C14 C19 H19 119.9 . . ?
C18 C19 H19 119.9 . . ?

loop_
_geom_bond_atom_site_label_1
_geom_bond_atom_site_label_2
_geom_bond_distance
_geom_bond_site_symmetry_2
_geom_bond_publ_flag
O1 N1 1.220(3) . ?
O2 N1 1.228(3) . ?
O3 C7 1.246(4) . ?
O4 H4 0.8214 . ?
O4 C13 1.351(4) . ?
N1 C2 1.470(4) . ?
C1 H1 0.9500 . ?
C1 C2 1.389(4) . ?
C1 C6 1.387(4) . ?
C2 C3 1.399(4) . ?
C3 C4 1.393(4) . ?
C3 C14 1.494(4) . ?
C4 H4A 0.9500 . ?
C4 C5 1.401(4) . ?
C5 H5 0.9500 . ?
C5 C6 1.395(4) . ?
C6 C7 1.505(4) . ?
C7 C8 1.462(4) . ?
C8 C9 1.410(4) . ?
C8 C13 1.426(4) . ?
C9 H9 0.9500 . ?
C9 C10 1.376(4) . ?
C10 H10 0.9500 . ?
C10 C11 1.401(4) . ?
C11 H11 0.9500 . ?
C11 C12 1.376(5) . ?
C12 H12 0.9500 . ?
C12 C13 1.388(4) . ?
C14 C15 1.391(4) . ?
C14 C19 1.392(4) . ?
C15 H15 0.9500 . ?
C15 C16 1.395(4) . ?
C16 H16 0.9500 . ?
C16 C17 1.385(5) . ?
C17 H17 0.9500 . ?
C17 C18 1.385(5) . ?
C18 H18 0.9500 . ?
C18 C19 1.400(4) . ?
C19 H19 0.9500 . ?

loop_
_geom_torsion_atom_site_label_1
_geom_torsion_atom_site_label_2
_geom_torsion_atom_site_label_3
_geom_torsion_atom_site_label_4
_geom_torsion
_geom_torsion_site_symmetry_1
_geom_torsion_site_symmetry_2
_geom_torsion_site_symmetry_3
_geom_torsion_site_symmetry_4
_geom_torsion_publ_flag
O1 N1 C2 C1 -144.7(3) . . . . ?
O1 N1 C2 C3 36.1(4) . . . . ?
O2 N1 C2 C1 33.5(4) . . . . ?
O2 N1 C2 C3 -145.7(3) . . . . ?
O3 C7 C8 C9 167.6(3) . . . . ?
O3 C7 C8 C13 -9.9(5) . . . . ?
N1 C2 C3 C4 -178.2(3) . . . . ?
N1 C2 C3 C14 5.4(4) . . . . ?
C1 C2 C3 C4 2.7(4) . . . . ?
C1 C2 C3 C14 -173.7(3) . . . . ?
C1 C6 C7 O3 -31.0(4) . . . . ?
C1 C6 C7 C8 149.4(3) . . . . ?
C2 C1 C6 C5 1.3(4) . . . . ?
C2 C1 C6 C7 175.6(3) . . . . ?
C2 C3 C4 C5 -2.1(4) . . . . ?
C2 C3 C14 C15 49.5(4) . . . . ?
C2 C3 C14 C19 -134.2(3) . . . . ?
C3 C4 C5 C6 1.2(5) . . . . ?
C3 C14 C15 C16 177.0(3) . . . . ?
C3 C14 C19 C18 -177.7(3) . . . . ?
C4 C3 C14 C15 -126.8(3) . . . . ?
C4 C3 C14 C19 49.5(4) . . . . ?
C4 C5 C6 C1 -0.7(4) . . . . ?
C4 C5 C6 C7 -174.6(3) . . . . ?
C5 C6 C7 O3 143.0(3) . . . . ?
C5 C6 C7 C8 -36.6(5) . . . . ?
C6 C1 C2 N1 178.5(3) . . . . ?
C6 C1 C2 C3 -2.4(5) . . . . ?
C6 C7 C8 C9 -12.9(5) . . . . ?
C6 C7 C8 C13 169.7(3) . . . . ?
C7 C8 C9 C10 -179.4(3) . . . . ?
C7 C8 C13 O4 -0.4(5) . . . . ?
C7 C8 C13 C12 179.5(3) . . . . ?
C8 C9 C10 C11 1.2(5) . . . . ?
C9 C8 C13 O4 -178.0(3) . . . . ?
C9 C8 C13 C12 1.9(5) . . . . ?
C9 C10 C11 C12 -0.5(5) . . . . ?
C10 C11 C12 C13 0.6(5) . . . . ?
C11 C12 C13 O4 178.6(3) . . . . ?
C11 C12 C13 C8 -1.3(5) . . . . ?
C13 C8 C9 C10 -1.9(5) . . . . ?
C14 C3 C4 C5 174.5(3) . . . . ?
C14 C15 C16 C17 0.2(5) . . . . ?
C15 C14 C19 C18 -1.3(5) . . . . ?
C15 C16 C17 C18 -0.5(5) . . . . ?
C16 C17 C18 C19 -0.2(5) . . . . ?
C17 C18 C19 C14 1.1(5) . . . . ?
C19 C14 C15 C16 0.7(5) . . . . ?
